data_4077789
loop_
_publ_author_name
'Ueno, Keiji'
'Masuko, Akira'
'Ogino, Hiroshi'

_publ_section_title
;
 Synthesis, Crystal Structures, and Fluxional Behavior of Donor-Bridged
 Bis(silylene)molybdenum and -chromium Complexes
;
_journal_issue 14
_journal_name_full Organometallics
_journal_page_first 2694
_journal_paper_doi 10.1021/om990201f
_journal_volume 18
_journal_year 1999
_chemical_formula_sum 'C12 H20 Mo O3 Si2'
_chemical_formula_weight 364.40
_chemical_name_systematic
;
 ?
;
_space_group_IT_number 14
_symmetry_cell_setting monoclinic
_symmetry_space_group_name_Hall '-P 2yn'
_symmetry_space_group_name_H-M 'P 1 21/n 1'
_atom_sites_solution_hydrogens geom
_atom_sites_solution_primary heavy
_atom_sites_solution_secondary difmap
_audit_creation_method SHELXL
_cell_angle_alpha 90.00
_cell_angle_beta 95.89(2)
_cell_angle_gamma 90.00
_cell_formula_units_Z 4
_cell_length_a 15.0938(13)
_cell_length_b 12.0680(9)
_cell_length_c 9.0823(7)
_cell_measurement_reflns_used 96
_cell_measurement_temperature 293(2)
_cell_measurement_theta_max 14.99
_cell_measurement_theta_min 12.59
_cell_volume 1645.6(2)
_computing_cell_refinement urlap
_computing_data_collection 'MSC/AFC Diffractometer Control'
_computing_data_reduction f2-lp
_computing_molecular_graphics ORTEP
_computing_structure_refinement 'SHELXL-93 (Sheldrick, 1993)'
_computing_structure_solution 'SHELXS-86 (Sheldrick, 1990)'
_diffrn_ambient_temperature 293(2)
_diffrn_measurement_device 'Rigaku AFC6S'
_diffrn_measurement_method \w-\2q
_diffrn_radiation_monochromator graphite
_diffrn_radiation_source 'fine-focus sealed tube'
_diffrn_radiation_type MoK\a
_diffrn_radiation_wavelength 0.71073
_diffrn_reflns_av_R_equivalents 0.0000
_diffrn_reflns_av_sigmaI/netI 0.0331
_diffrn_reflns_limit_h_max 21
_diffrn_reflns_limit_h_min -21
_diffrn_reflns_limit_k_max 16
_diffrn_reflns_limit_k_min 0
_diffrn_reflns_limit_l_max 12
_diffrn_reflns_limit_l_min 0
_diffrn_reflns_number 4786
_diffrn_reflns_theta_max 29.99
_diffrn_reflns_theta_min 2.17
_diffrn_standards_decay_% 10.2
_diffrn_standards_interval_count 100
_diffrn_standards_number 3
_exptl_absorpt_coefficient_mu 0.940
_exptl_absorpt_correction_type none
_exptl_crystal_colour yellow
_exptl_crystal_density_diffrn 1.471
_exptl_crystal_description prismatic
_exptl_crystal_F_000 744
_exptl_crystal_size_max 0.55
_exptl_crystal_size_mid 0.55
_exptl_crystal_size_min 0.37
_refine_diff_density_max 0.402
_refine_diff_density_min -0.797
_refine_diff_density_rms 0.101
_refine_ls_extinction_method none
_refine_ls_goodness_of_fit_all 1.052
_refine_ls_goodness_of_fit_obs 1.079
_refine_ls_matrix_type full
_refine_ls_number_parameters 168
_refine_ls_number_reflns 4786
_refine_ls_number_restraints 0
_refine_ls_restrained_S_all 1.052
_refine_ls_restrained_S_obs 1.079
_refine_ls_R_factor_all 0.0605
_refine_ls_R_factor_obs 0.0356
_refine_ls_shift/esd_max -0.117
_refine_ls_shift/esd_mean 0.003
_refine_ls_structure_factor_coef Fsqd
_refine_ls_weighting_details 'w=1/[\s^2^(Fo^2^)+(0.0441P)^2^+0.3492P] where P=(Fo^2^+2Fc^2^)/3'
_refine_ls_weighting_scheme calc
_refine_ls_wR_factor_all 0.0940
_refine_ls_wR_factor_obs 0.0835
_reflns_number_observed 3621
_reflns_number_total 4786
_reflns_observed_criterion >2sigma(I)
_cod_data_source_file om990201f.cif
_cod_data_source_block
;
;
_cod_depositor_comments
;
The following automatic conversions were performed:

'_refine_ls_weighting_scheme' value 'calc
w=1/[\s^2^(Fo^2^)+(0.0441P)^2^+0.3492P] where P=(Fo^2^+2Fc^2^)/3' was
changed to 'calc'. New tag '_refine_ls_weighting_details' was
created. The value of the new tag was set to
'w=1/[\s^2^(Fo^2^)+(0.0441P)^2^+0.3492P] where P=(Fo^2^+2Fc^2^)/3'.

Automatic conversion script
Id: cif_fix_values 3143 2015-03-26 13:38:13Z robertas 
;
_cod_original_sg_symbol_H-M 'P 1 21/n 1 '
_cod_database_code 4077789

loop_
_symmetry_equiv_pos_as_xyz
'x, y, z'
'-x+1/2, y+1/2, -z+1/2'
'-x, -y, -z'
'x-1/2, -y-1/2, z-1/2'

loop_
_atom_site_aniso_label
_atom_site_aniso_U_11
_atom_site_aniso_U_22
_atom_site_aniso_U_33
_atom_site_aniso_U_23
_atom_site_aniso_U_13
_atom_site_aniso_U_12
Mo 0.04034(12) 0.04492(13) 0.03862(12) -0.00113(10) 0.00517(8) 0.00491(10)
Si1 0.0450(4) 0.0557(5) 0.0420(4) 0.0078(3) 0.0032(3) -0.0037(3)
Si2 0.0528(4) 0.0457(4) 0.0618(5) -0.0058(4) 0.0211(4) -0.0114(3)
O1 0.115(2) 0.0449(14) 0.116(2) -0.0056(14) 0.025(2) -0.0100(14)
O2 0.0612(15) 0.121(2) 0.099(2) -0.027(2) 0.0048(14) 0.035(2)
O3 0.0708(14) 0.0731(15) 0.0605(13) 0.0308(12) 0.0088(11) -0.0090(12)
C1 0.066(2) 0.050(2) 0.062(2) 0.0034(15) 0.011(2) 0.0000(15)
C2 0.054(2) 0.065(2) 0.058(2) -0.015(2) 0.0021(14) 0.0109(15)
C3 0.119(3) 0.097(3) 0.067(2) 0.043(2) 0.020(2) 0.009(3)
C4 0.052(2) 0.116(3) 0.077(2) 0.029(2) 0.001(2) 0.024(2)
C5 0.101(3) 0.097(3) 0.060(2) -0.009(2) -0.010(2) -0.029(3)
C6 0.122(4) 0.059(2) 0.137(4) -0.018(3) 0.032(3) -0.037(2)
C7 0.098(3) 0.099(3) 0.095(3) 0.002(2) 0.060(3) -0.004(3)
C8 0.120(3) 0.076(3) 0.053(2) -0.003(2) 0.026(2) 0.043(3)
C9 0.053(2) 0.156(4) 0.051(2) -0.017(2) 0.017(2) 0.018(2)
C10 0.092(3) 0.098(3) 0.046(2) 0.006(2) 0.023(2) -0.006(2)
C11 0.078(2) 0.087(3) 0.043(2) -0.001(2) 0.000(2) 0.012(2)
C12 0.089(3) 0.079(2) 0.057(2) -0.028(2) 0.017(2) -0.015(2)

loop_
_atom_site_label
_atom_site_type_symbol
_atom_site_fract_x
_atom_site_fract_y
_atom_site_fract_z
_atom_site_U_iso_or_equiv
_atom_site_thermal_displace_type
_atom_site_occupancy
_atom_site_calc_flag
_atom_site_refinement_flags
Mo Mo 0.154760(14) 0.20484(2) 0.08902(2) 0.04122(8) Uani 1 d .
Si1 Si 0.04664(5) 0.23550(7) -0.13184(9) 0.0476(2) Uani 1 d .
Si2 Si 0.20553(6) 0.32419(7) -0.10809(10) 0.0524(2) Uani 1 d .
O1 O 0.1070(2) -0.0326(2) -0.0234(3) 0.0910(9) Uani 1 d .
O2 O 0.3396(2) 0.1130(3) 0.0301(3) 0.0939(9) Uani 1 d .
O3 O 0.1031(2) 0.3407(2) -0.2234(3) 0.0680(6) Uani 1 d .
C1 C 0.1235(2) 0.0568(3) 0.0163(4) 0.0589(8) Uani 1 d .
C2 C 0.2703(2) 0.1491(3) 0.0497(4) 0.0593(8) Uani 1 d .
C3 C 0.0800(3) 0.3997(4) -0.3606(4) 0.0936(14) Uani 1 d .
H3A H 0.0945(22) 0.3549(12) -0.4421(5) 0.140 Uiso 1 calc R
H3B H 0.1128(18) 0.4679(14) -0.3594(16) 0.140 Uiso 1 calc R
H3C H 0.0173(5) 0.4155(26) -0.3714(20) 0.140 Uiso 1 calc R
C4 C -0.0600(2) 0.3065(4) -0.0996(4) 0.0821(12) Uani 1 d .
H4A H -0.0952(9) 0.2581(10) -0.0452(30) 0.123 Uiso 1 calc R
H4B H -0.0924(10) 0.3245(23) -0.1930(4) 0.123 Uiso 1 calc R
H4C H -0.0470(2) 0.3732(13) -0.0440(30) 0.123 Uiso 1 calc R
C5 C 0.0180(3) 0.1334(4) -0.2843(4) 0.0875(12) Uani 1 d .
H5A H -0.0176(18) 0.0750(15) -0.2493(11) 0.131 Uiso 1 calc R
H5B H 0.0718(3) 0.1027(20) -0.3154(25) 0.131 Uiso 1 calc R
H5C H -0.0148(19) 0.1700(7) -0.3665(14) 0.131 Uiso 1 calc R
C6 C 0.2380(3) 0.4699(3) -0.0571(6) 0.104(2) Uani 1 d .
H6A H 0.2929(13) 0.4696(4) 0.0066(33) 0.157 Uiso 1 calc R
H6B H 0.1921(12) 0.5037(11) -0.0066(37) 0.157 Uiso 1 calc R
H6C H 0.2458(24) 0.5113(9) -0.1452(7) 0.157 Uiso 1 calc R
C7 C 0.2823(3) 0.2807(4) -0.2457(5) 0.0940(15) Uani 1 d .
H7A H 0.3422(5) 0.2778(29) -0.1986(11) 0.141 Uiso 1 calc R
H7B H 0.2791(18) 0.3332(16) -0.3255(20) 0.141 Uiso 1 calc R
H7C H 0.2652(15) 0.2088(13) -0.2838(30) 0.141 Uiso 1 calc R
C8 C 0.1011(3) 0.3520(4) 0.2233(4) 0.0816(12) Uani 1 d .
H8 H 0.0819(3) 0.4168(4) 0.1746(4) 0.098 Uiso 1 calc R
C9 C 0.0495(3) 0.2586(5) 0.2484(4) 0.0857(14) Uani 1 d .
H9 H -0.0110(3) 0.2503(5) 0.2193(4) 0.103 Uiso 1 calc R
C10 C 0.1046(3) 0.1802(4) 0.3245(4) 0.0777(11) Uani 1 d .
H10 H 0.0873(3) 0.1105(4) 0.3546(4) 0.093 Uiso 1 calc R
C11 C 0.1882(3) 0.2237(3) 0.3467(4) 0.0698(10) Uani 1 d .
H11 H 0.2376(3) 0.1882(3) 0.3950(4) 0.084 Uiso 1 calc R
C12 C 0.1881(3) 0.3274(3) 0.2871(4) 0.0743(10) Uani 1 d .
H12 H 0.2372(3) 0.3741(3) 0.2884(4) 0.089 Uiso 1 calc R

loop_
_atom_type_symbol
_atom_type_description
_atom_type_scat_dispersion_real
_atom_type_scat_dispersion_imag
_atom_type_scat_source
C C 0.0033 0.0016 'International Tables Vol C Tables 4.2.6.8 and 6.1.1.4'
H H 0.0000 0.0000 'International Tables Vol C Tables 4.2.6.8 and 6.1.1.4'
Mo Mo -1.6832 0.6857 'International Tables Vol C Tables 4.2.6.8 and 6.1.1.4'
Si Si 0.0817 0.0704 'International Tables Vol C Tables 4.2.6.8 and 6.1.1.4'
O O 0.0106 0.0060 'International Tables Vol C Tables 4.2.6.8 and 6.1.1.4'

loop_
_geom_angle_atom_site_label_1
_geom_angle_atom_site_label_2
_geom_angle_atom_site_label_3
_geom_angle
C2 Mo C1 79.04(14)
C2 Mo C12 103.55(14)
C1 Mo C12 149.93(15)
C2 Mo C8 136.4(2)
C1 Mo C8 141.9(2)
C12 Mo C8 35.05(14)
C2 Mo C9 152.76(14)
C1 Mo C9 107.9(2)
C12 Mo C9 57.2(2)
C8 Mo C9 34.8(2)
C2 Mo C11 96.42(14)
C1 Mo C11 116.48(14)
C12 Mo C11 33.74(13)
C8 Mo C11 57.31(14)
C9 Mo C11 56.64(14)
C2 Mo C10 120.16(15)
C1 Mo C10 95.88(15)
C12 Mo C10 56.46(14)
C8 Mo C10 57.60(15)
C9 Mo C10 34.49(15)
C11 Mo C10 33.61(13)
C2 Mo Si2 73.59(11)
C1 Mo Si2 111.75(10)
C12 Mo Si2 97.45(10)
C8 Mo Si2 94.85(11)
C9 Mo Si2 124.29(14)
C11 Mo Si2 127.66(11)
C10 Mo Si2 151.56(11)
C2 Mo Si1 115.64(10)
C1 Mo Si1 75.30(10)
C12 Mo Si1 126.77(11)
C8 Mo Si1 94.24(11)
C9 Mo Si1 91.53(10)
C11 Mo Si1 147.76(10)
C10 Mo Si1 120.41(11)
Si2 Mo Si1 63.63(3)
O3 Si1 C5 102.1(2)
O3 Si1 C4 101.9(2)
C5 Si1 C4 106.3(2)
O3 Si1 Mo 100.22(8)
C5 Si1 Mo 125.7(2)
C4 Si1 Mo 116.51(13)
O3 Si1 Si2 42.99(8)
C5 Si1 Si2 118.09(15)
C4 Si1 Si2 126.6(2)
Mo Si1 Si2 58.17(3)
O3 Si2 C7 101.4(2)
O3 Si2 C6 103.2(2)
C7 Si2 C6 105.4(2)
O3 Si2 Mo 100.09(7)
C7 Si2 Mo 125.4(2)
C6 Si2 Mo 117.4(2)
O3 Si2 Si1 42.82(7)
C7 Si2 Si1 117.2(2)
C6 Si2 Si1 128.3(2)
Mo Si2 Si1 58.20(3)
C3 O3 Si1 131.9(3)
C3 O3 Si2 132.6(2)
Si1 O3 Si2 94.19(11)
O1 C1 Mo 177.8(3)
O2 C2 Mo 177.6(3)
C9 C8 C12 105.9(4)
C9 C8 Mo 72.7(2)
C12 C8 Mo 72.4(2)
C8 C9 C10 108.2(4)
C8 C9 Mo 72.5(2)
C10 C9 Mo 73.2(2)
C11 C10 C9 107.9(4)
C11 C10 Mo 73.0(2)
C9 C10 Mo 72.3(2)
C12 C11 C10 109.4(4)
C12 C11 Mo 72.7(2)
C10 C11 Mo 73.4(2)
C11 C12 C8 108.6(4)
C11 C12 Mo 73.5(2)
C8 C12 Mo 72.5(2)

loop_
_geom_bond_atom_site_label_1
_geom_bond_atom_site_label_2
_geom_bond_distance
Mo C2 1.936(3)
Mo C1 1.946(3)
Mo C12 2.344(3)
Mo C8 2.345(3)
Mo C9 2.348(3)
Mo C11 2.354(3)
Mo C10 2.359(3)
Mo Si2 2.4795(9)
Mo Si1 2.4804(9)
Si1 O3 1.782(2)
Si1 C5 1.871(4)
Si1 C4 1.872(4)
Si1 Si2 2.6148(12)
Si2 O3 1.788(3)
Si2 C7 1.865(4)
Si2 C6 1.871(4)
O1 C1 1.156(4)
O2 C2 1.164(4)
O3 C3 1.446(4)
C8 C9 1.402(7)
C8 C12 1.412(6)
C9 C10 1.395(6)
C10 C11 1.363(5)
C11 C12 1.363(5)
